data_7206581
loop_
_publ_author_name
'Cariati, Elena'
'Lanzeni, Valentina'
'Tordin, Elisa'
'Ugo, Renato'
'Botta, Chiara'
'Giacometti Schieroni, Alberto'
'Sironi, Angelo'
'Pasini, Dario'

_publ_section_title
;
 Efficient crystallization induced emissive materials based on a simple
 push-pull molecular structure.
;
_journal_issue 40
_journal_name_full 'Physical chemistry chemical physics : PCCP'
_journal_page_first 18005
_journal_page_last 18014
_journal_paper_doi 10.1039/c1cp22267h
_journal_volume 13
_journal_year 2011
_chemical_formula_sum 'C16 H21 N O4'
_chemical_formula_weight 291.34
_chemical_name_systematic
;
 ?
;
_space_group_IT_number 14
_symmetry_space_group_name_Hall '-P 2ybc'
_symmetry_space_group_name_H-M 'P 1 21/c 1'
_atom_sites_solution_hydrogens geom
_atom_sites_solution_primary direct
_atom_sites_solution_secondary difmap
_audit_creation_date 2011-06-23T10:59:57-00:00
_audit_creation_method 'WinGX routine CIF_UPDATE'
_cell_angle_alpha 90
_cell_angle_beta 115.2660(10)
_cell_angle_gamma 90
_cell_formula_units_Z 4
_cell_length_a 14.7372(12)
_cell_length_b 7.5331(6)
_cell_length_c 15.9358(13)
_cell_measurement_temperature 293(2)
_cell_volume 1599.9(2)
_computing_structure_refinement 'SHELXL-97 (Sheldrick, 1997)'
_computing_structure_solution 'SHELXS-97 (Sheldrick, 1990)'
_diffrn_ambient_temperature 293(2)
_diffrn_measured_fraction_theta_full 0.987
_diffrn_measured_fraction_theta_max 0.987
_diffrn_radiation_monochromator graphite
_diffrn_radiation_type MoK\a
_diffrn_radiation_wavelength 0.71073
_diffrn_reflns_av_R_equivalents 0.0221
_diffrn_reflns_av_unetI/netI 0.0173
_diffrn_reflns_limit_h_max 21
_diffrn_reflns_limit_h_min -21
_diffrn_reflns_limit_k_max 10
_diffrn_reflns_limit_k_min -10
_diffrn_reflns_limit_l_max 23
_diffrn_reflns_limit_l_min -22
_diffrn_reflns_number 24862
_diffrn_reflns_theta_full 31.23
_diffrn_reflns_theta_max 31.23
_diffrn_reflns_theta_min 1.53
_exptl_absorpt_coefficient_mu 0.087
_exptl_absorpt_correction_type none
_exptl_crystal_density_diffrn 1.21
_exptl_crystal_density_method 'not measured'
_exptl_crystal_F_000 624
_refine_diff_density_max 0.503
_refine_diff_density_min -0.271
_refine_diff_density_rms 0.077
_refine_ls_extinction_method none
_refine_ls_goodness_of_fit_ref 1.035
_refine_ls_hydrogen_treatment mixed
_refine_ls_matrix_type full
_refine_ls_number_parameters 214
_refine_ls_number_reflns 5125
_refine_ls_number_restraints 0
_refine_ls_restrained_S_all 1.035
_refine_ls_R_factor_all 0.0959
_refine_ls_R_factor_gt 0.0632
_refine_ls_shift/su_max 0.114
_refine_ls_shift/su_mean 0.008
_refine_ls_structure_factor_coef Fsqd
_refine_ls_weighting_details 'calc w=1/[\s^2^(Fo^2^)+(0.1241P)^2^+0.2582P] where P=(Fo^2^+2Fc^2^)/3'
_refine_ls_weighting_scheme calc
_refine_ls_wR_factor_gt 0.1997
_refine_ls_wR_factor_ref 0.2359
_reflns_number_gt 3232
_reflns_number_total 5125
_reflns_threshold_expression >2sigma(I)
_cod_data_source_file c1cp22267h.cif
_cod_data_source_block ele107
_cod_database_code 7206581

loop_
_symmetry_equiv_pos_as_xyz
'x, y, z'
'-x, y+1/2, -z+1/2'
'-x, -y, -z'
'x, -y-1/2, z-1/2'

loop_
_atom_site_label
_atom_site_type_symbol
_atom_site_fract_x
_atom_site_fract_y
_atom_site_fract_z
_atom_site_U_iso_or_equiv
_atom_site_adp_type
_atom_site_occupancy
_atom_site_symmetry_multiplicity
_atom_site_calc_flag
_atom_site_refinement_flags
C1 C 0.47940(12) 0.6777(2) 0.89253(11) 0.0540(4) Uani 1 1 d .
C2 C 0.44948(12) 0.6024(2) 0.80353(11) 0.0578(4) Uani 1 1 d .
H2 H 0.3838 0.5633 0.7709 0.069 Uiso 1 1 calc R
C3 C 0.51604(13) 0.5862(2) 0.76460(11) 0.0560(4) Uani 1 1 d .
H3 H 0.4943 0.5335 0.7065 0.067 Uiso 1 1 calc R
C4 C 0.61515(12) 0.6457(2) 0.80869(10) 0.0525(4) Uani 1 1 d .
C5 C 0.64539(12) 0.7161(2) 0.89820(11) 0.0548(4) Uani 1 1 d .
H5 H 0.7114 0.7537 0.9307 0.066 Uiso 1 1 calc R
C6 C 0.58073(12) 0.7312(2) 0.93917(11) 0.0548(4) Uani 1 1 d .
H6 H 0.604 0.7775 0.9988 0.066 Uiso 1 1 calc R
C7 C 0.67615(13) 0.6356(2) 0.75766(11) 0.0568(4) Uani 1 1 d .
H7 H 0.6483 0.5678 0.7038 0.068 Uiso 1 1 calc R
C8 C 0.76577(13) 0.7068(2) 0.77428(11) 0.0572(4) Uani 1 1 d .
C9 C 0.80382(15) 0.6838(3) 0.70230(14) 0.0670(5) Uani 1 1 d .
C10 C 0.82912(12) 0.8124(2) 0.85886(12) 0.0567(4) Uani 1 1 d .
C11' C 0.9638(11) 0.7809(18) 0.6850(11) 0.092(4) Uani 0.302(15) 1 d P
H11A H 1.0306 0.7964 0.7345 0.111 Uiso 0.302(15) 1 calc PR
H11B H 0.9615 0.6714 0.6521 0.111 Uiso 0.302(15) 1 calc PR
C11 C 0.9138(6) 0.7858(7) 0.6439(5) 0.0880(18) Uani 0.698(15) 1 d P
H11C H 0.9376 0.6696 0.6362 0.106 Uiso 0.698(15) 1 calc PR
H11D H 0.8577 0.8192 0.5863 0.106 Uiso 0.698(15) 1 calc PR
C12 C 0.85129(18) 1.0913(3) 0.93416(17) 0.0895(7) Uani 1 1 d .
H12A H 0.9216 1.0991 0.9465 0.107 Uiso 1 1 calc R
H12B H 0.8468 1.041 0.9883 0.107 Uiso 1 1 calc R
C13 C 0.30901(16) 0.6450(4) 0.88294(17) 0.0867(7) Uani 1 1 d .
H13A H 0.277 0.7165 0.8282 0.13 Uiso 1 1 calc R
H13B H 0.2761 0.6625 0.9229 0.13 Uiso 1 1 calc R
H13C H 0.3047 0.5222 0.8656 0.13 Uiso 1 1 calc R
C14 C 0.44364(18) 0.7671(3) 1.02391(15) 0.0790(6) Uani 1 1 d .
H14A H 0.5095 0.7246 1.0638 0.119 Uiso 1 1 calc R
H14B H 0.3968 0.7295 1.0476 0.119 Uiso 1 1 calc R
H14C H 0.4445 0.8944 1.0216 0.119 Uiso 1 1 calc R
C15' C 0.9342(14) 0.9291(16) 0.6242(11) 0.100(4) Uani 0.302(15) 1 d P
H15A H 0.8691 0.9073 0.5749 0.15 Uiso 0.302(15) 1 calc PR
H15B H 0.9819 0.9471 0.5987 0.15 Uiso 0.302(15) 1 calc PR
H15C H 0.9317 1.033 0.658 0.15 Uiso 0.302(15) 1 calc PR
C15 C 0.9953(8) 0.9188(12) 0.6701(7) 0.152(4) Uani 0.698(15) 1 d P
H15D H 0.9674 1.0359 0.6631 0.229 Uiso 0.698(15) 1 calc PR
H15E H 1.0293 0.9059 0.6307 0.229 Uiso 0.698(15) 1 calc PR
H15F H 1.0422 0.9006 0.7336 0.229 Uiso 0.698(15) 1 calc PR
C16 C 0.8054(2) 1.2690(4) 0.9147(2) 0.1122(10) Uani 1 1 d .
H16A H 0.8084 1.3162 0.86 0.168 Uiso 1 1 calc R
H16B H 0.8412 1.346 0.9663 0.168 Uiso 1 1 calc R
H16C H 0.7366 1.2607 0.905 0.168 Uiso 1 1 calc R
N N 0.41371(13) 0.6961(3) 0.93150(12) 0.0753(5) Uani 1 1 d .
O1 O 0.79763(9) 0.97892(17) 0.85313(9) 0.0669(4) Uani 1 1 d .
O2 O 0.89905(10) 0.7534(2) 0.92473(10) 0.0804(4) Uani 1 1 d .
O3 O 0.88369(13) 0.7848(2) 0.72162(12) 0.0900(5) Uani 1 1 d .
O4 O 0.76670(13) 0.5918(2) 0.63411(11) 0.0897(5) Uani 1 1 d .

loop_
_atom_site_aniso_label
_atom_site_aniso_U_11
_atom_site_aniso_U_22
_atom_site_aniso_U_33
_atom_site_aniso_U_23
_atom_site_aniso_U_13
_atom_site_aniso_U_12
C1 0.0575(8) 0.0484(8) 0.0517(8) 0.0018(6) 0.0190(7) -0.0026(6)
C2 0.0545(8) 0.0577(9) 0.0520(8) -0.0041(6) 0.0140(7) -0.0100(7)
C3 0.0623(9) 0.0513(8) 0.0458(7) -0.0055(6) 0.0148(7) -0.0071(7)
C4 0.0550(8) 0.0465(7) 0.0490(7) 0.0018(6) 0.0155(6) 0.0023(6)
C5 0.0492(7) 0.0562(8) 0.0490(8) 0.0019(6) 0.0115(6) -0.0038(6)
C6 0.0597(8) 0.0524(8) 0.0445(7) -0.0018(6) 0.0148(6) -0.0049(6)
C7 0.0615(9) 0.0530(8) 0.0509(8) 0.0020(6) 0.0191(7) 0.0056(7)
C8 0.0588(9) 0.0557(9) 0.0553(9) 0.0062(7) 0.0226(7) 0.0098(7)
C9 0.0682(10) 0.0677(11) 0.0685(11) 0.0051(9) 0.0323(9) 0.0093(9)
C10 0.0482(7) 0.0622(9) 0.0578(8) 0.0070(7) 0.0209(6) 0.0046(7)
C11' 0.068(6) 0.134(8) 0.074(6) 0.004(6) 0.030(5) -0.002(6)
C11 0.083(3) 0.118(3) 0.077(3) -0.018(2) 0.047(3) -0.024(3)
C12 0.0871(14) 0.0702(13) 0.0814(14) -0.0068(10) 0.0073(12) -0.0074(10)
C13 0.0662(11) 0.1084(17) 0.0902(15) -0.0154(13) 0.0380(11) -0.0130(11)
C14 0.0948(15) 0.0800(13) 0.0737(12) -0.0119(10) 0.0470(11) -0.0134(11)
C15' 0.115(10) 0.090(7) 0.119(10) -0.008(6) 0.072(8) -0.017(6)
C15 0.136(6) 0.207(7) 0.148(7) -0.050(5) 0.094(5) -0.097(6)
C16 0.114(2) 0.0785(16) 0.128(2) -0.0218(15) 0.0356(19) -0.0006(15)
N 0.0658(9) 0.0971(13) 0.0656(9) -0.0158(8) 0.0303(8) -0.0143(8)
O1 0.0616(7) 0.0564(7) 0.0661(7) 0.0015(5) 0.0114(6) 0.0039(5)
O2 0.0652(8) 0.0822(10) 0.0710(9) 0.0063(7) 0.0071(7) 0.0164(7)
O3 0.1023(12) 0.0961(11) 0.0981(11) -0.0117(9) 0.0681(10) -0.0128(9)
O4 0.1002(11) 0.0996(12) 0.0755(9) -0.0173(8) 0.0434(8) 0.0010(9)

loop_
_atom_type_symbol
_atom_type_description
_atom_type_scat_dispersion_real
_atom_type_scat_dispersion_imag
_atom_type_scat_source
C C 0.0033 0.0016 'International Tables Vol C Tables 4.2.6.8 and 6.1.1.4'
H H 0 0 'International Tables Vol C Tables 4.2.6.8 and 6.1.1.4'
N N 0.0061 0.0033 'International Tables Vol C Tables 4.2.6.8 and 6.1.1.4'
O O 0.0106 0.006 'International Tables Vol C Tables 4.2.6.8 and 6.1.1.4'

loop_
_geom_angle_atom_site_label_1
_geom_angle_atom_site_label_2
_geom_angle_atom_site_label_3
_geom_angle
N C1 C2 121.39(15)
N C1 C6 121.88(15)
C2 C1 C6 116.72(15)
C3 C2 C1 120.87(15)
C2 C3 C4 122.68(14)
C3 C4 C5 116.25(15)
C3 C4 C7 117.83(14)
C5 C4 C7 125.88(15)
C6 C5 C4 122.11(15)
C5 C6 C1 121.28(14)
C8 C7 C4 131.45(16)
C7 C8 C9 117.68(17)
C7 C8 C10 124.88(16)
C9 C8 C10 117.41(16)
O4 C9 O3 123.84(19)
O4 C9 C8 125.96(19)
O3 C9 C8 110.17(17)
O2 C10 O1 123.73(17)
O2 C10 C8 124.27(17)
O1 C10 C8 111.99(14)
C15' C11' O3 100.6(10)
C15 C11 O3 105.3(5)
O1 C12 C16 108.27(19)
C1 N C14 122.29(16)
C1 N C13 122.02(16)
C14 N C13 115.68(17)
C10 O1 C12 116.43(15)
C9 O3 C11 111.2(3)
C9 O3 C11' 131.1(6)
C11 O3 C11' 28.8(4)

loop_
_geom_bond_atom_site_label_1
_geom_bond_atom_site_label_2
_geom_bond_distance
C1 N 1.362(2)
C1 C2 1.412(2)
C1 C6 1.413(2)
C2 C3 1.372(2)
C3 C4 1.397(2)
C4 C5 1.404(2)
C4 C7 1.449(2)
C5 C6 1.370(2)
C7 C8 1.343(2)
C8 C9 1.486(3)
C8 C10 1.499(2)
C9 O4 1.206(3)
C9 O3 1.323(3)
C10 O2 1.199(2)
C10 O1 1.327(2)
C11' C15' 1.419(19)
C11' O3 1.524(10)
C11 C15 1.481(9)
C11 O3 1.484(4)
C12 O1 1.462(3)
C12 C16 1.472(4)
C13 N 1.452(3)
C14 N 1.447(3)
